data_1535620
loop_
_publ_author_name
'Muehle, C.'
'Nuss, J.'
'Dinnebier, R.E.'
'Jansen, M.'

_publ_section_title
;
 Ueber Kaliumtetracyanoplatinat(II), Kaliumtetracyanopalladat(II) und
 deren Monohydrate
;
_journal_name_full 'Zeitschrift fuer Anorganische und Allgemeine Chemie'
_journal_page_first 1462
_journal_page_last 1468
_journal_volume 630
_journal_year 2004
_chemical_formula_sum 'C4 H1.426 K2 N4 O0.713 Pt'
_chemical_name_systematic 'K2 (Pt (C N)4) (H2 O)0.713'
_space_group_IT_number 52
_symmetry_space_group_name_Hall '-P 2a 2bc'
_symmetry_space_group_name_H-M 'P n n a'
_cell_angle_alpha 90
_cell_angle_beta 90
_cell_angle_gamma 90
_cell_formula_units_Z 4
_cell_length_a 7.1579
_cell_length_b 9.7791
_cell_length_c 13.2246
_cell_volume 925.693
_citation_journal_id_ASTM ZAACAB
_cod_data_source_file Muehle_ZAACAB_2004_1517.cif
_cod_data_source_block C4H1.426K2N4O0.713Pt1
_cod_original_cell_volume 925.6932
_cod_original_formula_sum 'C4 H1.426 K2 N4 O0.713 Pt1'
_cod_database_code 1535620

loop_
_symmetry_equiv_pos_as_xyz
x,y,z
-x+1/2,-y,z
x,-y+1/2,-z+1/2
-x+1/2,y+1/2,-z+1/2
-x,-y,-z
x-1/2,y,-z
-x,y-1/2,z-1/2
x-1/2,-y-1/2,z-1/2

loop_
_atom_site_label
_atom_site_type_symbol
_atom_site_fract_x
_atom_site_fract_y
_atom_site_fract_z
_atom_site_occupancy
_atom_site_U_iso_or_equiv
K2 K+1 0.18788 0.25 0.25 1 0.0
Pt1 Pt+2 0 0 0 1 0.0
H1 H+1 0.7311 0.3191 0.2713 0.713 0.0
N2 N-3 0.0539 0.1858 0.4636 1 0.0
K1 K+1 0.25 0 0.59275 1 0.0
C1 C+2 -0.0047 0.4674 0.6488 1 0.0
C2 C+2 0.0319 0.2996 0.4775 1 0.0
N1 N-3 -0.0087 0.451 0.7337 1 0.0
O1 O-2 0.807 0.25 0.25 0.713 0.0
